data_7204947
loop_
_publ_author_name
'Zheng, Li-Min'
'Wang, Xiqu'
'Wang, Yongsheng'
'Jacobson, Allan J.'

_publ_section_title
;
 Syntheses and characterization of Co2(4,4'-bipy)2(V4O12), Co(pz)(VO3)2
 and Co2(2-pzc)(H2O)(VO3)3 (4,4'-bipy = 4,4'-bipyridine, pz = pyrazine,
 2-pzc = 2-pyrazinecarboxylate)
;
_journal_issue 4
_journal_name_full 'Journal of Materials Chemistry'
_journal_page_first 1100
_journal_paper_doi 10.1039/b009091n
_journal_volume 11
_journal_year 2001
_chemical_formula_sum 'C5 H5 Co2 N2 O12 V3'
_chemical_formula_weight 555.79
_chemical_name_systematic
; 
? 
;
_space_group_IT_number 33
_symmetry_cell_setting orthorhombic
_symmetry_space_group_name_Hall 'P 2c -2n'
_symmetry_space_group_name_H-M 'P n a 21'
_atom_sites_solution_hydrogens geom
_atom_sites_solution_primary direct
_atom_sites_solution_secondary difmap
_audit_creation_method SHELXL
_cell_angle_alpha 90.00
_cell_angle_beta 90.00
_cell_angle_gamma 90.00
_cell_formula_units_Z 4
_cell_length_a 15.2530(12)
_cell_length_b 8.2554(7)
_cell_length_c 10.6784(9)
_cell_measurement_temperature 295(2)
_cell_volume 1344.62(19)
_computing_cell_refinement 'Bruker SAINT software (Bruker, 1999)'
_computing_data_collection 'Siemens SMART software (Siemens, 1996)'
_computing_data_reduction 'Bruker SAINT software (Bruker, 1999)'
_computing_structure_refinement 'SHELXL-97 (Sheldrick, 1997)'
_computing_structure_solution 'SHELXS-97 (Sheldrick, 1997)'
_diffrn_ambient_temperature 295(2)
_diffrn_measurement_device 'Siemens Smart-CCD diffractometer'
_diffrn_measurement_method '\w scans'
_diffrn_radiation_monochromator graphite
_diffrn_radiation_source 'fine-focus sealed tube'
_diffrn_radiation_type MoK\a
_diffrn_radiation_wavelength 0.71073
_diffrn_reflns_av_R_equivalents 0.0425
_diffrn_reflns_av_sigmaI/netI 0.0332
_diffrn_reflns_limit_h_max 17
_diffrn_reflns_limit_h_min 0
_diffrn_reflns_limit_k_max 9
_diffrn_reflns_limit_k_min 0
_diffrn_reflns_limit_l_max 11
_diffrn_reflns_limit_l_min -11
_diffrn_reflns_number 2203
_diffrn_reflns_theta_max 23.52
_diffrn_reflns_theta_min 2.67
_diffrn_standards_decay_% 'no decay'
_exptl_absorpt_coefficient_mu 4.495
_exptl_absorpt_correction_T_max 1.000
_exptl_absorpt_correction_T_min 0.822
_exptl_absorpt_correction_type empirical
_exptl_crystal_colour brown
_exptl_crystal_density_diffrn 2.745
_exptl_crystal_density_meas ?
_exptl_crystal_density_method .
_exptl_crystal_description 'flat column'
_exptl_crystal_F_000 1072
_exptl_crystal_size_max 0.18
_exptl_crystal_size_mid 0.07
_exptl_crystal_size_min 0.015
_refine_diff_density_max 0.487
_refine_diff_density_min -0.361
_refine_diff_density_rms 0.088
_refine_ls_abs_structure_details 'Flack H D (1983), Acta Cryst. A39, 876-881'
_refine_ls_abs_structure_Flack 0.06(3)
_refine_ls_extinction_coef 0.0006(3)
_refine_ls_extinction_expression Fc^*^=kFc[1+0.001xFc^2^\l^3^/sin(2\q)]^-1/4^
_refine_ls_extinction_method SHELXL
_refine_ls_goodness_of_fit_all 1.040
_refine_ls_goodness_of_fit_obs 1.070
_refine_ls_hydrogen_treatment 'riding mode'
_refine_ls_matrix_type full
_refine_ls_number_parameters 224
_refine_ls_number_reflns 2203
_refine_ls_number_restraints 1
_refine_ls_restrained_S_all 1.039
_refine_ls_restrained_S_obs 1.069
_refine_ls_R_factor_all 0.0322
_refine_ls_R_factor_obs 0.0265
_refine_ls_shift/esd_max 0.001
_refine_ls_shift/esd_mean 0.000
_refine_ls_structure_factor_coef Fsqd
_refine_ls_weighting_details 'w=1/[\s^2^(Fo^2^)+(0.0355P)^2^+0.0000P] where P=(Fo^2^+2Fc^2^)/3'
_refine_ls_weighting_scheme calc
_refine_ls_wR_factor_all 0.0597
_refine_ls_wR_factor_obs 0.0581
_reflns_number_observed 1782
_reflns_number_total 2203
_reflns_observed_criterion >2sigma(I)
_cod_data_source_file b009091n.txt
_cod_data_source_block Co2(pzc)(H2O)(VO3)3
_cod_depositor_comments
;
The following automatic conversions were performed:
'_symmetry_cell_setting' value 'Orthorhombic' changed to 'orthorhombic'
according to '/home/saulius/struct/CIF-dictionaries/cif_core.dic'
dictionary named 'cif_core.dic' version 2.4.1 from 2010-06-29.

Automatic conversion script
Id: cif_fix_enum 1527 2010-12-29 10:47:43Z saulius 

The following automatic conversions were performed:

'_refine_ls_weighting_scheme' value '
calc w=1/[\s^2^(Fo^2^)+(0.0355P)^2^+0.0000P] where
P=(Fo^2^+2Fc^2^)/3' was changed to 'calc'. New tag
'_refine_ls_weighting_details' was created. The value of the new tag
was set to 'w=1/[\s^2^(Fo^2^)+(0.0355P)^2^+0.0000P] where
P=(Fo^2^+2Fc^2^)/3'.

Automatic conversion script
Id: cif_fix_values 3143 2015-03-26 13:38:13Z robertas 
;
_cod_original_cell_volume 1344.6(2)
_cod_original_sg_symbol_H-M Pna2(1)
_cod_database_code 7204947

loop_
_symmetry_equiv_pos_as_xyz
'x, y, z'
'-x, -y, z+1/2'
'x+1/2, -y+1/2, z'
'-x+1/2, y+1/2, z+1/2'

loop_
_atom_site_aniso_label
_atom_site_aniso_U_11
_atom_site_aniso_U_22
_atom_site_aniso_U_33
_atom_site_aniso_U_23
_atom_site_aniso_U_13
_atom_site_aniso_U_12
Co1 0.0183(4) 0.0123(4) 0.0131(4) 0.0001(4) -0.0007(4) -0.0008(4)
Co2 0.0157(4) 0.0117(5) 0.0139(5) 0.0005(4) 0.0001(4) -0.0005(4)
V1 0.0149(5) 0.0114(5) 0.0122(6) -0.0009(5) 0.0006(4) 0.0000(4)
V2 0.0167(6) 0.0113(5) 0.0108(5) -0.0020(5) -0.0007(4) -0.0008(4)
V3 0.0160(5) 0.0115(5) 0.0110(6) -0.0003(4) -0.0002(4) 0.0008(5)
N1 0.018(3) 0.012(3) 0.014(3) -0.001(2) -0.003(2) -0.001(2)
N2 0.019(3) 0.018(3) 0.010(3) -0.004(2) 0.000(2) 0.001(2)
O1 0.021(3) 0.022(3) 0.022(3) 0.003(2) -0.004(2) -0.003(2)
O1W 0.057(3) 0.022(3) 0.020(3) -0.004(2) -0.006(3) 0.011(2)
O2 0.021(2) 0.022(2) 0.012(2) 0.003(2) 0.004(2) -0.003(2)
O3 0.021(2) 0.018(2) 0.028(3) 0.001(2) 0.003(2) 0.005(2)
O4 0.026(3) 0.025(3) 0.017(2) -0.006(2) 0.003(2) 0.006(2)
O5 0.033(3) 0.016(2) 0.017(2) 0.005(2) -0.001(2) 0.002(2)
O6 0.018(2) 0.013(2) 0.032(3) -0.003(2) 0.001(2) 0.000(2)
O7 0.032(3) 0.010(2) 0.028(3) 0.007(2) -0.003(3) 0.006(2)
O8 0.027(3) 0.018(3) 0.019(3) 0.001(2) 0.004(2) 0.000(2)
O9 0.028(3) 0.028(3) 0.020(3) -0.009(2) -0.003(2) -0.004(2)
O10 0.032(3) 0.013(2) 0.018(2) 0.000(2) -0.001(2) 0.003(2)
O11 0.021(2) 0.018(3) 0.027(2) 0.003(2) 0.000(2) 0.005(2)
C1 0.019(4) 0.024(4) 0.014(4) -0.002(3) 0.003(3) 0.005(3)
C2 0.018(4) 0.029(4) 0.023(4) -0.006(3) 0.003(3) -0.005(3)
C3 0.014(4) 0.017(4) 0.020(4) 0.002(3) 0.000(3) 0.003(3)
C4 0.019(4) 0.007(3) 0.012(4) -0.002(3) 0.007(3) -0.002(3)
C5 0.021(4) 0.010(3) 0.025(4) -0.007(3) 0.000(3) 0.005(3)

loop_
_atom_site_label
_atom_site_type_symbol
_atom_site_fract_x
_atom_site_fract_y
_atom_site_fract_z
_atom_site_U_iso_or_equiv
_atom_site_thermal_displace_type
_atom_site_occupancy
_atom_site_calc_flag
_atom_site_refinement_flags
_atom_site_disorder_group
Co1 Co 0.36478(5) 0.06147(10) 0.82439(7) 0.0146(2) Uani 1 d . .
Co2 Co 0.38768(5) 0.43531(11) 0.23165(7) 0.0138(2) Uani 1 d . .
V1 V 0.60660(6) 0.30306(12) 0.16134(10) 0.0128(2) Uani 1 d . .
V2 V 0.80035(6) 0.45409(12) 0.14365(9) 0.0129(2) Uani 1 d . .
V3 V 0.91729(6) 0.68156(12) 0.36996(9) 0.0129(3) Uani 1 d . .
N1 N 0.3892(3) 0.1514(6) 0.6350(5) 0.0144(12) Uani 1 d . .
N2 N 0.3873(3) 0.3066(7) 0.4052(5) 0.0158(12) Uani 1 d . .
O1 O 0.1659(3) 0.0721(5) 0.5650(4) 0.0218(11) Uani 1 d . .
O1W O 0.3391(3) 0.3007(6) 0.8762(5) 0.0332(13) Uani 1 d . .
H1WA H 0.3498(49) 0.3166(88) 0.9577(75) 0.040 Uiso 1 d . .
H1WB H 0.3312(43) 0.3919(87) 0.8040(70) 0.040 Uiso 1 d . .
O2 O 0.2418(2) 0.0408(5) 0.7396(4) 0.0184(9) Uani 1 d . .
O3 O 0.5069(3) 0.3798(5) 0.1616(5) 0.0223(10) Uani 1 d . .
O4 O 0.6317(3) 0.1934(5) 0.0221(4) 0.0225(11) Uani 1 d . .
O5 O 0.6171(3) 0.1798(5) 0.2805(4) 0.0221(11) Uani 1 d . .
O6 O 0.6844(3) 0.4682(5) 0.1743(4) 0.0209(10) Uani 1 d . .
O7 O 0.8311(3) 0.2635(5) 0.1550(5) 0.0233(10) Uani 1 d . .
O8 O 0.8233(3) 0.5157(5) 0.0012(4) 0.0213(11) Uani 1 d . .
O9 O 0.8497(3) 0.5789(5) 0.2603(4) 0.0252(11) Uani 1 d . .
O10 O 0.9380(3) 0.8646(5) 0.3165(4) 0.0211(10) Uani 1 d . .
O11 O 1.0096(3) 0.5810(5) 0.3825(4) 0.0219(10) Uani 1 d . .
C1 C 0.4628(4) 0.2135(8) 0.5857(6) 0.019(2) Uani 1 d . .
H1A H 0.5157(4) 0.2034(8) 0.6282(6) 0.023 Uiso 1 calc R .
C2 C 0.4600(4) 0.2922(8) 0.4718(6) 0.023(2) Uani 1 d . .
H2A H 0.5114(4) 0.3371(8) 0.4405(6) 0.028 Uiso 1 calc R .
C3 C 0.3142(4) 0.2389(8) 0.4519(6) 0.0173(15) Uani 1 d . .
H3A H 0.2623(4) 0.2429(8) 0.4063(6) 0.021 Uiso 1 calc R .
C4 C 0.3158(4) 0.1631(7) 0.5679(5) 0.0128(14) Uani 1 d . .
C5 C 0.2352(4) 0.0901(7) 0.6248(6) 0.019(2) Uani 1 d . .

loop_
_atom_type_symbol
_atom_type_description
_atom_type_scat_dispersion_real
_atom_type_scat_dispersion_imag
_atom_type_scat_source
C C 0.0033 0.0016 'International Tables Vol C Tables 4.2.6.8 and 6.1.1.4'
H H 0.0000 0.0000 'International Tables Vol C Tables 4.2.6.8 and 6.1.1.4'
N N 0.0061 0.0033 'International Tables Vol C Tables 4.2.6.8 and 6.1.1.4'
O O 0.0106 0.0060 'International Tables Vol C Tables 4.2.6.8 and 6.1.1.4'
V V 0.3005 0.5294 'International Tables Vol C Tables 4.2.6.8 and 6.1.1.4'
Co Co 0.3494 0.9721 'International Tables Vol C Tables 4.2.6.8 and 6.1.1.4'

loop_
_geom_angle_atom_site_label_1
_geom_angle_atom_site_label_2
_geom_angle_atom_site_label_3
_geom_angle
_geom_angle_site_symmetry_1
_geom_angle_site_symmetry_3
_geom_angle_publ_flag
O11 Co1 O5 91.1(2) 4_645 2_655 ?
O11 Co1 O1W 91.2(2) 4_645 . ?
O5 Co1 O1W 176.1(2) 2_655 . ?
O11 Co1 O8 91.9(2) 4_645 3_456 ?
O5 Co1 O8 87.2(2) 2_655 3_456 ?
O1W Co1 O8 89.6(2) . 3_456 ?
O11 Co1 O2 172.2(2) 4_645 . ?
O5 Co1 O2 86.7(2) 2_655 . ?
O1W Co1 O2 91.3(2) . . ?
O8 Co1 O2 95.5(2) 3_456 . ?
O11 Co1 N1 95.5(2) 4_645 . ?
O5 Co1 N1 95.4(2) 2_655 . ?
O1W Co1 N1 87.5(2) . . ?
O8 Co1 N1 172.1(2) 3_456 . ?
O2 Co1 N1 77.3(2) . . ?
O3 Co2 O7 92.8(2) . 3_455 ?
O3 Co2 O10 90.6(2) . 3_465 ?
O7 Co2 O10 176.4(2) 3_455 3_465 ?
O3 Co2 N2 102.2(2) . . ?
O7 Co2 N2 86.9(2) 3_455 . ?
O10 Co2 N2 91.1(2) 3_465 . ?
O3 Co2 O2 158.4(2) . 4_554 ?
O7 Co2 O2 87.3(2) 3_455 4_554 ?
O10 Co2 O2 90.0(2) 3_465 4_554 ?
N2 Co2 O2 99.4(2) . 4_554 ?
O3 Co2 O1 98.5(2) . 4_554 ?
O7 Co2 O1 86.1(2) 3_455 4_554 ?
O10 Co2 O1 94.7(2) 3_465 4_554 ?
N2 Co2 O1 158.5(2) . 4_554 ?
O2 Co2 O1 59.93(15) 4_554 4_554 ?
O5 V1 O3 109.1(2) . . ?
O5 V1 O4 108.2(2) . . ?
O3 V1 O4 113.3(2) . . ?
O5 V1 O6 110.1(2) . . ?
O3 V1 O6 108.4(2) . . ?
O4 V1 O6 107.7(2) . . ?
O8 V2 O7 107.6(2) . . ?
O8 V2 O9 112.2(2) . . ?
O7 V2 O9 112.4(2) . . ?
O8 V2 O6 111.0(2) . . ?
O7 V2 O6 109.2(2) . . ?
O9 V2 O6 104.5(2) . . ?
O11 V3 O10 109.2(2) . . ?
O11 V3 O9 108.1(2) . . ?
O10 V3 O9 108.7(2) . . ?
O11 V3 O4 108.2(2) . 4_655 ?
O10 V3 O4 110.2(2) . 4_655 ?
O9 V3 O4 112.5(2) . 4_655 ?
C4 N1 C1 117.6(5) . . ?
C4 N1 Co1 112.3(4) . . ?
C1 N1 Co1 129.4(4) . . ?
C2 N2 C3 117.3(6) . . ?
C2 N2 Co2 120.6(4) . . ?
C3 N2 Co2 122.1(4) . . ?
C5 O1 Co2 87.9(4) . 4_545 ?
C5 O2 Co1 117.0(4) . . ?
C5 O2 Co2 91.1(4) . 4_545 ?
Co1 O2 Co2 150.5(2) . 4_545 ?
V1 O3 Co2 156.8(3) . . ?
V1 O4 V3 134.0(2) . 4_644 ?
V1 O5 Co1 142.1(3) . 2_654 ?
V2 O6 V1 125.5(2) . . ?
V2 O7 Co2 157.7(3) . 3 ?
V2 O8 Co1 143.8(3) . 3_554 ?
V3 O9 V2 169.0(3) . . ?
V3 O10 Co2 145.9(2) . 3_565 ?
V3 O11 Co1 146.0(3) . 4_654 ?
N1 C1 C2 120.0(6) . . ?
N2 C2 C1 122.9(6) . . ?
N2 C3 C4 120.3(6) . . ?
N1 C4 C3 121.8(6) . . ?
N1 C4 C5 116.2(5) . . ?
C3 C4 C5 121.9(6) . . ?
O1 C5 O2 120.9(6) . . ?
O1 C5 C4 122.5(6) . . ?
O2 C5 C4 116.5(5) . . ?

loop_
_geom_bond_atom_site_label_1
_geom_bond_atom_site_label_2
_geom_bond_distance
_geom_bond_site_symmetry_2
_geom_bond_publ_flag
Co1 O11 2.021(4) 4_645 ?
Co1 O5 2.064(4) 2_655 ?
Co1 O1W 2.088(5) . ?
Co1 O8 2.090(4) 3_456 ?
Co1 O2 2.091(4) . ?
Co1 N1 2.186(5) . ?
Co2 O3 2.019(4) . ?
Co2 O7 2.027(4) 3_455 ?
Co2 O10 2.034(4) 3_465 ?
Co2 N2 2.136(5) . ?
Co2 O2 2.159(4) 4_554 ?
Co2 O1 2.260(4) 4_554 ?
V1 O5 1.638(4) . ?
V1 O3 1.648(4) . ?
V1 O4 1.783(4) . ?
V1 O6 1.813(4) . ?
V2 O8 1.642(4) . ?
V2 O7 1.646(4) . ?
V2 O9 1.783(4) . ?
V2 O6 1.802(4) . ?
V3 O11 1.640(4) . ?
V3 O10 1.646(4) . ?
V3 O9 1.775(4) . ?
V3 O4 1.791(4) 4_655 ?
N1 C4 1.333(7) . ?
N1 C1 1.342(8) . ?
N2 C2 1.323(8) . ?
N2 C3 1.343(8) . ?
O1 C5 1.244(7) . ?
O1 Co2 2.260(4) 4_545 ?
O2 C5 1.296(7) . ?
O2 Co2 2.159(4) 4_545 ?
O4 V3 1.791(4) 4_644 ?
O5 Co1 2.064(4) 2_654 ?
O7 Co2 2.027(4) 3 ?
O8 Co1 2.090(4) 3_554 ?
O10 Co2 2.034(4) 3_565 ?
O11 Co1 2.021(4) 4_654 ?
C1 C2 1.379(8) . ?
C3 C4 1.388(8) . ?
C4 C5 1.497(8) . ?
